data_2003849
loop_
_publ_author_name
'Chiaroni, A.'
'Riche, C.'
'Nicole, L.'

_publ_section_title
(2<i>R</i>,3<i>S</i>,4<i>S</i>)-3-Hydroxy-4-methyl-1-[(1<i>S</i>)-1-phenylethyl]pyrrolidine-2-methanol
_journal_issue 9
_journal_name_full 'Acta Crystallographica Section C'
_journal_page_first 1859
_journal_page_last 1861
_journal_paper_doi 10.1107/S0108270194015027
_journal_volume 51
_journal_year 1995
_chemical_formula_moiety 'C14 H21 N O2'
_chemical_formula_sum 'C14 H21 N O2'
_chemical_formula_weight 235.33
_chemical_name_systematic
;
(2R,3S,4S) 1-[(1S)-1-phenylethyl]-3-hydroxy-2-hydroxymethyl-4-methyl
pyrrolidine
;
_space_group_IT_number 19
_symmetry_cell_setting orthorhombic
_symmetry_space_group_name_Hall 'P 2ac 2ab'
_symmetry_space_group_name_H-M 'P 21 21 21'
_atom_type_scat_source 'International Tables Vol. IV Table 2.2B'
_cell_angle_alpha 90.00
_cell_angle_beta 90.00
_cell_angle_gamma 90.00
_cell_formula_units_Z 4
_cell_length_a 6.593(4)
_cell_length_b 10.237(5)
_cell_length_c 20.219(10)
_cell_measurement_reflns_used 25
_cell_measurement_temperature 293
_cell_measurement_theta_max 20.0
_cell_measurement_theta_min 14.9
_cell_volume 1364.6(13)
_computing_data_collection 'CAD-4 Software (Enraf-Nonius, 1987)'
_computing_data_reduction 'NONIUS (Riche, 1989)'
_computing_molecular_graphics
;
R3M (Riche, 1983) and ORTEP (Johnson, 1965)
;
_computing_publication_material 'ACTACIF (Riche, 1992)'
_computing_structure_refinement 'SHELX76 (Sheldrick, 1976)'
_computing_structure_solution 'SHELXS86 (Sheldrick, 1985)'
_diffrn_ambient_temperature 293
_diffrn_measurement_device 'Enraf-Nonius CAD-4'
_diffrn_measurement_method \q/2\q
_diffrn_radiation_monochromator graphite
_diffrn_radiation_source 'X-ray tube'
_diffrn_radiation_type 'Cu K\a'
_diffrn_radiation_wavelength 1.5418
_diffrn_reflns_av_R_equivalents 0.027
_diffrn_reflns_limit_h_max 7
_diffrn_reflns_limit_h_min -7
_diffrn_reflns_limit_k_max 12
_diffrn_reflns_limit_k_min -12
_diffrn_reflns_limit_l_max 23
_diffrn_reflns_limit_l_min 0
_diffrn_reflns_number 4724
_diffrn_reflns_theta_max 65.84
_diffrn_reflns_theta_min 4.32
_diffrn_standards_decay_% 0
_diffrn_standards_interval_time 60
_diffrn_standards_number 3
_exptl_absorpt_coefficient_mu 0.57
_exptl_absorpt_correction_type none
_exptl_crystal_colour colourless
_exptl_crystal_density_diffrn 1.15
_exptl_crystal_description prism
_exptl_crystal_F_000 512.00
_exptl_crystal_size_max 0.40
_exptl_crystal_size_mid 0.23
_exptl_crystal_size_min 0.16
_refine_diff_density_max 0.30
_refine_diff_density_min -0.23
_refine_ls_extinction_method none
_refine_ls_goodness_of_fit_obs 0.64
_refine_ls_hydrogen_treatment noref
_refine_ls_matrix_type full
_refine_ls_number_parameters 162
_refine_ls_number_reflns 2242
_refine_ls_R_factor_obs 0.036
_refine_ls_shift/esd_max 0.02
_refine_ls_structure_factor_coef F
_refine_ls_weighting_details 'w = 1/[\s^2^(F) + 0.0003F^2^]'
_refine_ls_weighting_scheme calc
_refine_ls_wR_factor_obs 0.049
_reflns_number_observed 2244
_reflns_number_total 2368
_reflns_observed_criterion refl_observed_if_I_>_3.0_sigma(I)
_cod_data_source_file ab1230.cif
_cod_data_source_block pyrrolidine
_cod_depositor_comments
;
 Adding the _atom_site_type_symbol data item.

 Antanas Vaitkus,
 2017-01-17

The following automatic conversions were performed:

'_refine_ls_weighting_scheme' value 'calc w = 1/[\s^2^(F) +
0.0003F^2^]' was changed to 'calc'. New tag
'_refine_ls_weighting_details' was created. The value of the new tag
was set to 'w = 1/[\s^2^(F) + 0.0003F^2^]'.

Automatic conversion script
Id: cif_fix_values 3143 2015-03-26 13:38:13Z robertas 
;
_cod_original_cell_volume 1364.6(12)
_cod_database_code 2003849

loop_
_symmetry_equiv_pos_as_xyz
+x,+y,+z
1/2-x,-y,1/2+z
1/2+x,1/2-y,-z
-x,1/2+y,1/2-z

loop_
_atom_site_aniso_label
_atom_site_aniso_U_11
_atom_site_aniso_U_22
_atom_site_aniso_U_33
_atom_site_aniso_U_12
_atom_site_aniso_U_13
_atom_site_aniso_U_23
N1 0.0373(6) 0.0521(7) 0.0448(7) -0.0032(5) -0.0031(5) 0.0094(5)
C2 0.0341(7) 0.0577(8) 0.0478(8) -0.0051(6) -0.0038(6) 0.0140(7)
C3 0.0338(7) 0.0752(10) 0.0464(8) -0.0096(7) -0.0026(6) 0.0112(7)
C4 0.0499(8) 0.0582(9) 0.0514(8) -0.0095(7) -0.0003(7) 0.0027(7)
C5 0.0447(8) 0.0530(8) 0.0480(8) 0.0003(7) -0.0033(6) 0.0105(7)
C6 0.0331(7) 0.0713(10) 0.0534(8) -0.0020(7) -0.0020(6) 0.0161(8)
O7 0.0327(5) 0.0809(8) 0.0675(7) -0.0043(5) -0.0081(5) 0.0280(7)
O8 0.0315(5) 0.0867(8) 0.0668(7) -0.0033(5) 0.0010(5) 0.0350(6)
C9 0.0695(11) 0.0745(11) 0.0666(11) 0.0004(10) 0.0070(9) -0.0038(10)
C10 0.0426(7) 0.0527(8) 0.0516(8) -0.0062(7) -0.0016(6) 0.0071(7)
C11 0.0705(12) 0.0671(11) 0.0788(13) 0.0099(9) -0.0055(10) -0.0018(10)
C12 0.0566(9) 0.0501(8) 0.0434(7) 0.0035(7) -0.0004(7) 0.0003(7)
C13 0.0879(14) 0.0650(10) 0.0523(9) -0.0057(10) 0.0090(9) 0.0048(8)
C14 0.154(3) 0.0662(12) 0.0462(10) 0.0083(14) 0.0167(13) 0.0064(9)
C15 0.149(3) 0.0882(15) 0.0455(10) 0.0493(17) -0.0139(14) -0.0077(11)
C16 0.0881(14) 0.1051(16) 0.0603(12) 0.0371(13) -0.0232(11) -0.0239(12)
C17 0.0570(9) 0.0715(10) 0.0551(9) 0.0112(8) -0.0068(8) -0.0111(8)

loop_
_atom_site_label
_atom_site_type_symbol
_atom_site_fract_x
_atom_site_fract_y
_atom_site_fract_z
_atom_site_U_iso_or_equiv
_atom_site_thermal_displace_type
_atom_site_calc_flag
_atom_site_calc_attached_atom
N1 N 0.7732(2) 0.5662(1) 0.1626(1) 0.045(1) Uani ? ?
C2 C 0.6869(2) 0.6186(2) 0.1002(1) 0.047(1) Uani ? ?
C3 C 0.7931(2) 0.5466(2) 0.0444(1) 0.052(1) Uani ? ?
C4 C 0.8657(2) 0.4207(2) 0.0770(1) 0.053(1) Uani ? ?
C5 C 0.9303(2) 0.4708(2) 0.1441(1) 0.049(1) Uani ? ?
C6 C 0.4591(2) 0.5961(2) 0.1014(1) 0.053(1) Uani ? ?
O7 O 0.3676(2) 0.6608(1) 0.0468(1) 0.060(1) Uani ? ?
O8 O 0.9675(2) 0.6166(1) 0.0212(1) 0.062(1) Uani ? ?
C9 C 1.0233(3) 0.3422(2) 0.0396(1) 0.070(2) Uani ? ?
C10 C 0.8455(2) 0.6648(2) 0.2098(1) 0.049(1) Uani ? ?
C11 C 0.6774(3) 0.7594(2) 0.2301(1) 0.072(2) Uani ? ?
C12 C 0.9293(2) 0.5995(1) 0.2711(1) 0.050(1) Uani ? ?
C13 C 0.8126(3) 0.5117(2) 0.3070(1) 0.068(2) Uani ? ?
C14 C 0.8872(5) 0.4572(2) 0.3648(1) 0.089(3) Uani ? ?
C15 C 1.0751(5) 0.4897(2) 0.3873(1) 0.094(3) Uani ? ?
C16 C 1.1954(4) 0.5758(3) 0.3519(1) 0.084(2) Uani ? ?
C17 C 1.1210(3) 0.6302(2) 0.2936(1) 0.061(2) Uani ? ?
HO7 H 0.239(3) 0.642(2) 0.044(1) 0.076(6) Uiso ? ?
HO8 H 0.922(3) 0.695(2) -0.002(1) 0.082(6) Uiso ? ?
H2 H 0.70850 0.71458 0.09435 0.051 Uiso calc C2
H3 H 0.70113 0.53393 0.00559 0.057 Uiso calc C3
H4 H 0.75874 0.35148 0.07876 0.059 Uiso calc C4
H5a H 0.93617 0.39792 0.17698 0.053 Uiso calc C5
H5b H 1.06628 0.51378 0.14148 0.053 Uiso calc C5
H6a H 0.40152 0.63112 0.14355 0.058 Uiso calc C6
H6b H 0.43064 0.50029 0.09857 0.058 Uiso calc C6
H9a H 1.05909 0.26227 0.06554 0.077 Uiso calc C9
H9b H 0.96729 0.31579 -0.00439 0.077 Uiso calc C9
H9c H 1.14756 0.39658 0.03292 0.077 Uiso calc C9
H10 H 0.95461 0.71553 0.18696 0.054 Uiso calc C10
H11a H 0.73278 0.82477 0.26210 0.079 Uiso calc C11
H11b H 0.62500 0.80573 0.19004 0.079 Uiso calc C11
H11c H 0.56444 0.70972 0.25142 0.079 Uiso calc C11
H13 H 0.67382 0.48783 0.29109 0.075 Uiso calc C13
H14 H 0.80248 0.39339 0.39009 0.098 Uiso calc C14
H15 H 1.12649 0.45119 0.42953 0.103 Uiso calc C15
H16 H 1.33444 0.59869 0.36800 0.093 Uiso calc C16
H17 H 1.20740 0.69231 0.26781 0.067 Uiso calc C17

loop_
_geom_angle_atom_site_label_1
_geom_angle_atom_site_label_2
_geom_angle_atom_site_label_3
_geom_angle
_geom_angle_publ_flag
C2 N1 C5 107.10(10) yes
C2 N1 C10 115.30(10) yes
C5 N1 C10 113.10(10) yes
N1 C2 C3 106.20(10) yes
N1 C2 C6 108.10(10) yes
C3 C2 C6 113.10(10) yes
C2 C3 C4 103.50(10) yes
C2 C3 O8 111.70(10) yes
C4 C3 O8 108.20(10) yes
C3 C4 C5 100.90(10) yes
C3 C4 C9 116.60(10) yes
C5 C4 C9 115.80(10) yes
N1 C5 C4 104.80(10) yes
C2 C6 O7 109.70(10) yes
N1 C10 C11 112.00(10) yes
N1 C10 C12 110.30(10) yes
C11 C10 C12 108.90(10) yes
C10 C12 C13 120.80(10) yes
C10 C12 C17 120.30(10) yes
C13 C12 C17 118.9(2) no
C12 C13 C14 120.4(2) no
C13 C14 C15 120.4(2) no
C14 C15 C16 120.3(2) no
C15 C16 C17 119.3(2) no
C12 C17 C16 120.7(2) no

loop_
_geom_bond_atom_site_label_1
_geom_bond_atom_site_label_2
_geom_bond_distance
_geom_bond_publ_flag
N1 C2 1.484(2) yes
N1 C5 1.471(2) yes
N1 C10 1.468(2) yes
C2 C3 1.519(2) yes
C2 C6 1.520(2) yes
C3 C4 1.525(2) yes
C3 O8 1.434(2) yes
C4 C5 1.513(2) yes
C4 C9 1.515(3) yes
C6 O7 1.421(2) yes
C10 C11 1.528(3) yes
C10 C12 1.513(2) yes
C12 C13 1.388(2) no
C12 C17 1.380(2) no
C13 C14 1.385(3) no
C14 C15 1.361(5) no
C15 C16 1.386(4) no
C16 C17 1.392(3) no

loop_
_geom_torsion_atom_site_label_1
_geom_torsion_atom_site_label_2
_geom_torsion_atom_site_label_3
_geom_torsion_atom_site_label_4
_geom_torsion
_geom_torsion_publ_flag
C5 N1 C2 C3 2.30(10) yes
N1 C2 C3 C4 23.10(10) yes
C2 C3 C4 C5 -38.60(10) yes
C3 C4 C5 N1 40.70(10) yes
C4 C5 N1 C2 -27.10(10) yes
C2 N1 C10 C12 179.9(2) yes
N1 C10 C12 C13 -54.9(2) yes
N1 C2 C6 O7 172.0(2) yes
